data_7242884
loop_
_publ_author_name
'Wang, Chao'
'Lu, Yong Jun'
'Rao, Ming Yang'
'Chen, Ning'
'Wang, Shou Juan'
'Kong, Fan Gong'

_publ_section_title
;
 Co-crystal of Ti4Ni2 and Ti8Ni4 clusters with enhanced photochemical
 properties
;
_journal_issue 24
_journal_name_full CrystEngComm
_journal_page_first 4402
_journal_page_last 4407
_journal_paper_doi 10.1039/D1CE00369K
_journal_volume 23
_journal_year 2021
_chemical_formula_moiety '2(C40 H32 Ni O14 Ti2), C2 H3 N'
_chemical_formula_sum 'C82 H67 N Ni2 O28 Ti4'
_chemical_formula_weight 1823.38
_space_group_crystal_system triclinic
_space_group_IT_number 2
_space_group_name_Hall '-P 1'
_space_group_name_H-M_alt 'P -1'
_atom_sites_solution_hydrogens geom
_atom_sites_solution_primary dual
_audit_creation_date 2020-09-23
_audit_creation_method
;
Olex2 1.3
(compiled 2020.06.28 svn.raecde09e for OlexSys, GUI svn.r6132)
;
_audit_update_record
;
2020-12-27 deposited with the CCDC.	2021-05-18 downloaded from the CCDC.
;
_cell_angle_alpha 103.963(3)
_cell_angle_beta 91.480(3)
_cell_angle_gamma 116.861(3)
_cell_formula_units_Z 2
_cell_length_a 14.4874(9)
_cell_length_b 14.5800(9)
_cell_length_c 22.5228(15)
_cell_measurement_reflns_used 9925
_cell_measurement_temperature 150.0
_cell_measurement_theta_max 25.83
_cell_measurement_theta_min 2.27
_cell_volume 4068.4(5)
_computing_cell_refinement 'SAINT v8.37A (Bruker, 2015)'
_computing_data_reduction 'SAINT v8.37A (Bruker, 2015)'
_computing_molecular_graphics 'Olex2 1.3 (Dolomanov et al., 2009)'
_computing_publication_material 'Olex2 1.3 (Dolomanov et al., 2009)'
_computing_structure_refinement 'SHELXL 2018/3 (Sheldrick, 2015)'
_computing_structure_solution 'SHELXT 2014/5 (Sheldrick, 2014)'
_diffrn_ambient_temperature 150.0
_diffrn_measured_fraction_theta_full 0.999
_diffrn_measured_fraction_theta_max 0.994
_diffrn_measurement_device_type 'Bruker APEX-II CCD'
_diffrn_measurement_method '\f and \w scans'
_diffrn_radiation_type MoK\a
_diffrn_radiation_wavelength 0.71073
_diffrn_reflns_av_R_equivalents 0.1120
_diffrn_reflns_av_unetI/netI 0.0871
_diffrn_reflns_Laue_measured_fraction_full 0.999
_diffrn_reflns_Laue_measured_fraction_max 0.994
_diffrn_reflns_limit_h_max 18
_diffrn_reflns_limit_h_min -17
_diffrn_reflns_limit_k_max 18
_diffrn_reflns_limit_k_min -18
_diffrn_reflns_limit_l_max 28
_diffrn_reflns_limit_l_min -28
_diffrn_reflns_number 79447
_diffrn_reflns_point_group_measured_fraction_full 0.999
_diffrn_reflns_point_group_measured_fraction_max 0.994
_diffrn_reflns_theta_full 25.242
_diffrn_reflns_theta_max 26.399
_diffrn_reflns_theta_min 1.976
_diffrn_source_current 30.0
_diffrn_source_power 1.5
_diffrn_source_voltage 50.0
_diffrn_standards_number 0
_exptl_absorpt_coefficient_mu 0.909
_exptl_absorpt_correction_T_max 0.0426
_exptl_absorpt_correction_T_min 0.0224
_exptl_absorpt_correction_type multi-scan
_exptl_absorpt_process_details
;
SADABS-2016/2 (Bruker,2016/2) was used for absorption correction.
wR2(int) was 0.1199 before and 0.1034 after correction.
The Ratio of minimum to maximum transmission is 0.5258.
The \l/2 correction factor is Not present.
;
_exptl_crystal_colour blue
_exptl_crystal_colour_primary colourless
_exptl_crystal_density_diffrn 1.488
_exptl_crystal_description block
_exptl_crystal_F_000 1868
_refine_diff_density_max 0.491
_refine_diff_density_min -0.433
_refine_diff_density_rms 0.079
_refine_ls_extinction_method none
_refine_ls_goodness_of_fit_ref 1.008
_refine_ls_hydrogen_treatment constr
_refine_ls_matrix_type full
_refine_ls_number_parameters 1059
_refine_ls_number_reflns 16593
_refine_ls_number_restraints 0
_refine_ls_restrained_S_all 1.008
_refine_ls_R_factor_all 0.0934
_refine_ls_R_factor_gt 0.0557
_refine_ls_shift/su_max 0.001
_refine_ls_shift/su_mean 0.000
_refine_ls_structure_factor_coef Fsqd
_refine_ls_weighting_details 'w=1/[\s^2^(Fo^2^)+(0.0839P)^2^+0.8666P] where P=(Fo^2^+2Fc^2^)/3'
_refine_ls_weighting_scheme calc
_refine_ls_wR_factor_gt 0.1464
_refine_ls_wR_factor_ref 0.1753
_reflns_Friedel_coverage 0.000
_reflns_number_gt 10854
_reflns_number_total 16593
_reflns_threshold_expression 'I > 2\s(I)'
_cod_data_source_file d1ce00369k2.cif
_cod_data_source_block 1
_cod_depositor_comments 'Adding full bibliography for 7242884--7242885.cif.'
_cod_database_code 7242884
_shelx_shelxl_version_number 2018/3
_shelx_space_group_comment
;
The symmetry employed for this shelxl refinement is uniquely defined
by the following loop, which should always be used as a source of
symmetry information in preference to the above space-group names.
They are only intended as comments.
;
_olex2_refinement_description
;
1. Fixed Uiso
 At 1.2 times of:
  All C(H) groups
 At 1.5 times of:
  All C(H,H,H) groups
2.a Aromatic/amide H refined with riding coordinates:
 C17(H17), C21(H21), C22(H22), C24(H24), C25(H25), C26(H26), C33(H33),
 C34(H34), C36(H36), C38(H38), C39(H39), C41(H41), C43(H43), C44(H44), C46(H46),
  C48(H48), C49(H49), C50(H50), C51(H51), C56(H56), C57(H57), C63(H63),
 C66(H66), C67(H67), C71(H71), C73(H73), C19(H19), C23(H23), C27(H27), C31(H31),
  C32(H32), C35(H35), C42(H42), C45(H45), C47(H47), C52(H52), C53(H53),
 C54(H54), C58(H58), C59(H59), C60(H60), C62(H62), C65(H65), C68(H68), C69(H69),
  C72(H72), C74(H74), C76(H76), C77(H77), C78(H78), C79(H79), C80(H80)
2.b Idealised Me refined as rotating group:
 C40(H40A,H40B,H40C), C55(H55A,H55B,H55C), C70(H70A,H70B,H70C), C75(H75A,H75B,
 H75C), C82(H82A,H82B,H82C)
;
_olex2_submission_special_instructions 'No special instructions were received'

loop_
_space_group_symop_operation_xyz
'x, y, z'
'-x, -y, -z'

loop_
_atom_site_label
_atom_site_type_symbol
_atom_site_fract_x
_atom_site_fract_y
_atom_site_fract_z
_atom_site_U_iso_or_equiv
_atom_site_adp_type
_atom_site_occupancy
_atom_site_site_symmetry_order
_atom_site_calc_flag
_atom_site_refinement_flags_posn
_atom_site_refinement_flags_adp
_atom_site_refinement_flags_occupancy
_atom_site_disorder_assembly
_atom_site_disorder_group
Ni1 Ni 0.22608(4) 0.69078(4) 0.90850(2) 0.04350(14) Uani 1 1 d . . . . .
Ti1 Ti 0.60675(5) 1.16114(6) 0.97515(3) 0.04138(17) Uani 1 1 d . . . . .
Ti4 Ti 0.38694(5) 0.93655(6) 0.89934(3) 0.04534(18) Uani 1 1 d . . . . .
O2 O 0.5270(2) 1.0250(2) 0.94191(12) 0.0422(6) Uani 1 1 d . . . . .
O3 O 0.34288(19) 0.8469(2) 0.94674(12) 0.0435(6) Uani 1 1 d . . . . .
O4 O 0.3041(2) 0.6691(2) 0.97656(13) 0.0463(6) Uani 1 1 d . . . . .
O6 O 0.5750(2) 1.1955(2) 0.89770(12) 0.0460(6) Uani 1 1 d . . . . .
O8 O 0.4913(2) 1.1854(2) 1.01020(12) 0.0462(6) Uani 1 1 d . . . . .
O12 O 0.7385(2) 1.1761(2) 0.94709(13) 0.0501(7) Uani 1 1 d . . . . .
O14 O 0.8660(2) 1.2790(2) 1.02843(13) 0.0490(7) Uani 1 1 d . . . . .
O16 O 0.3246(2) 0.6736(2) 0.84678(13) 0.0514(7) Uani 1 1 d . . . . .
O18 O 0.4216(2) 0.8433(2) 0.83938(13) 0.0524(7) Uani 1 1 d . . . . .
O22 O 0.1318(2) 0.5349(2) 0.87577(14) 0.0526(7) Uani 1 1 d . . . . .
O23 O 0.4368(2) 1.0414(2) 0.84367(13) 0.0537(7) Uani 1 1 d . . . . .
O24 O 0.1414(2) 0.7158(2) 0.84848(13) 0.0510(7) Uani 1 1 d . . . . .
O25 O 0.3457(2) 1.0389(2) 0.95642(15) 0.0540(7) Uani 1 1 d . . . . .
O26 O 0.2505(2) 0.8848(2) 0.84942(14) 0.0572(8) Uani 1 1 d . . . . .
C1 C 0.3278(3) 1.1678(4) 1.0345(2) 0.0526(10) Uani 1 1 d . . . . .
C3 C 0.4753(3) 0.7149(3) 0.79683(19) 0.0496(10) Uani 1 1 d . . . . .
C4 C 0.3921(3) 1.1271(3) 0.99840(19) 0.0446(9) Uani 1 1 d . . . . .
C7 C 0.4004(3) 0.7438(3) 0.83006(18) 0.0485(10) Uani 1 1 d . . . . .
C10 C 0.5195(3) 1.1754(3) 0.79349(18) 0.0444(9) Uani 1 1 d . . . . .
C11 C 0.1618(3) 0.7991(4) 0.83440(18) 0.0483(10) Uani 1 1 d . . . . .
C13 C 0.9007(3) 1.1780(4) 0.9413(2) 0.0512(10) Uani 1 1 d . . . . .
C14 C 0.8319(3) 1.2151(3) 0.97545(19) 0.0482(9) Uani 1 1 d . . . . .
C15 C 0.0779(3) 0.8048(3) 0.79784(18) 0.0460(9) Uani 1 1 d . . . . .
C17 C 0.4458(4) 0.6081(4) 0.7685(2) 0.0547(11) Uani 1 1 d . . . . .
H17 H 0.377186 0.554129 0.768573 0.066 Uiso 1 1 calc R U . . .
C18 C 0.5094(3) 1.1337(3) 0.84840(18) 0.0431(9) Uani 1 1 d . . . . .
C21 C 0.3722(4) 1.2750(4) 1.0696(2) 0.0612(12) Uani 1 1 d . . . . .
H21 H 0.444992 1.321010 1.072391 0.073 Uiso 1 1 calc R U . . .
C22 C 0.4556(4) 1.1081(4) 0.7375(2) 0.0565(11) Uani 1 1 d . . . . .
H22 H 0.409027 1.035055 0.734007 0.068 Uiso 1 1 calc R U . . .
C24 C 0.5750(4) 0.7943(4) 0.7973(2) 0.0653(13) Uani 1 1 d . . . . .
H24 H 0.594553 0.867541 0.816230 0.078 Uiso 1 1 calc R U . . .
C25 C 0.8638(4) 1.1072(4) 0.8817(2) 0.0612(12) Uani 1 1 d . . . . .
H25 H 0.794845 1.084606 0.862620 0.073 Uiso 1 1 calc R U . . .
C26 C 0.1012(4) 0.8915(4) 0.7750(2) 0.0576(11) Uani 1 1 d . . . . .
H26 H 0.171189 0.947731 0.782668 0.069 Uiso 1 1 calc R U . . .
C28 C 0.3025(3) 0.5762(3) 0.9717(2) 0.0516(10) Uani 1 1 d . . . . .
C30 C 0.1531(3) 0.4637(4) 0.8829(2) 0.0559(11) Uani 1 1 d . . . . .
C33 C 0.4597(4) 1.1470(5) 0.6868(2) 0.0657(13) Uani 1 1 d . . . . .
H33 H 0.417631 1.099883 0.648317 0.079 Uiso 1 1 calc R U . . .
C34 C 0.2332(4) 0.4804(4) 0.9284(2) 0.0589(11) Uani 1 1 d . . . . .
H34 H 0.240249 0.419078 0.929413 0.071 Uiso 1 1 calc R U . . .
C36 C 0.0240(4) 0.8976(4) 0.7412(2) 0.0607(12) Uani 1 1 d . . . . .
H36 H 0.041021 0.957746 0.725852 0.073 Uiso 1 1 calc R U . . .
C38 C 1.0016(4) 1.2105(4) 0.9688(2) 0.0623(12) Uani 1 1 d . . . . .
H38 H 1.028061 1.258904 1.009228 0.075 Uiso 1 1 calc R U . . .
C39 C 0.5172(4) 0.5804(4) 0.7399(2) 0.0647(13) Uani 1 1 d . . . . .
H39 H 0.497007 0.507564 0.719296 0.078 Uiso 1 1 calc R U . . .
C40 C 0.3796(4) 0.5752(4) 1.0161(2) 0.0624(12) Uani 1 1 d . . . . .
H40A H 0.368871 0.501856 1.008976 0.094 Uiso 1 1 calc R U . . .
H40B H 0.369860 0.601625 1.058600 0.094 Uiso 1 1 calc R U . . .
H40C H 0.450782 0.621604 1.010147 0.094 Uiso 1 1 calc R U . . .
C41 C 0.2229(4) 1.0982(5) 1.0326(3) 0.0717(14) Uani 1 1 d . . . . .
H41 H 0.192546 1.025269 1.008803 0.086 Uiso 1 1 calc R U . . .
C43 C 0.5850(4) 1.2815(4) 0.7982(2) 0.0650(13) Uani 1 1 d . . . . .
H43 H 0.629249 1.328063 0.836199 0.078 Uiso 1 1 calc R U . . .
C44 C 0.9249(4) 1.0700(5) 0.8504(3) 0.0773(16) Uani 1 1 d . . . . .
H44 H 0.898890 1.022311 0.809770 0.093 Uiso 1 1 calc R U . . .
C46 C -0.0770(4) 0.8165(5) 0.7299(2) 0.0703(14) Uani 1 1 d . . . . .
H46 H -0.130446 0.820056 0.706777 0.084 Uiso 1 1 calc R U . . .
C48 C 0.6175(4) 0.6592(5) 0.7415(2) 0.0711(14) Uani 1 1 d . . . . .
H48 H 0.667124 0.640327 0.723266 0.085 Uiso 1 1 calc R U . . .
C49 C 1.0633(4) 1.1726(5) 0.9373(3) 0.0764(15) Uani 1 1 d . . . . .
H49 H 1.132253 1.194964 0.956250 0.092 Uiso 1 1 calc R U . . .
C50 C 0.1622(5) 1.1384(6) 1.0670(3) 0.0889(19) Uani 1 1 d . . . . .
H50 H 0.091118 1.091687 1.068315 0.107 Uiso 1 1 calc R U . . .
C51 C 0.6460(4) 0.7654(5) 0.7696(3) 0.0750(15) Uani 1 1 d . . . . .
H51 H 0.715017 0.819194 0.769910 0.090 Uiso 1 1 calc R U . . .
C55 C 0.0899(4) 0.3511(4) 0.8405(3) 0.0766(15) Uani 1 1 d . . . . .
H55A H 0.049265 0.303100 0.864656 0.115 Uiso 1 1 calc R U . . .
H55B H 0.137288 0.326549 0.820635 0.115 Uiso 1 1 calc R U . . .
H55C H 0.042136 0.350671 0.808682 0.115 Uiso 1 1 calc R U . . .
C56 C 1.0258(5) 1.1023(5) 0.8785(3) 0.0857(18) Uani 1 1 d . . . . .
H56 H 1.068555 1.075983 0.857135 0.103 Uiso 1 1 calc R U . . .
C57 C 0.3103(5) 1.3143(5) 1.1003(2) 0.0799(16) Uani 1 1 d . . . . .
H57 H 0.339541 1.388076 1.122366 0.096 Uiso 1 1 calc R U . . .
C63 C 0.2071(5) 1.2465(7) 1.0987(3) 0.0905(19) Uani 1 1 d . . . . .
H63 H 0.164992 1.273882 1.119810 0.109 Uiso 1 1 calc R U . . .
C66 C 0.5243(5) 1.2534(6) 0.6918(2) 0.0844(18) Uani 1 1 d . . . . .
H66 H 0.525746 1.280153 0.657155 0.101 Uiso 1 1 calc R U . . .
C67 C -0.0229(4) 0.7253(5) 0.7865(3) 0.0866(19) Uani 1 1 d . . . . .
H67 H -0.040888 0.665440 0.802246 0.104 Uiso 1 1 calc R U . . .
C71 C 0.5869(5) 1.3210(5) 0.7475(3) 0.0892(19) Uani 1 1 d . . . . .
H71 H 0.631446 1.394636 0.751299 0.107 Uiso 1 1 calc R U . . .
C73 C -0.1001(4) 0.7318(6) 0.7517(4) 0.108(3) Uani 1 1 d . . . . .
H73 H -0.170080 0.675261 0.743364 0.129 Uiso 1 1 calc R U . . .
Ni2 Ni 0.25643(4) 0.31903(4) 0.59736(2) 0.04707(15) Uani 1 1 d . . . . .
Ti2 Ti 0.14290(5) 0.05754(6) 0.58671(3) 0.04076(17) Uani 1 1 d . . . . .
Ti3 Ti -0.05647(6) -0.17678(6) 0.50092(3) 0.04365(18) Uani 1 1 d . . . . .
O1 O 0.1347(2) 0.1636(2) 0.56411(12) 0.0424(6) Uani 1 1 d . . . . .
O5 O 0.0568(2) -0.0534(2) 0.51551(11) 0.0419(6) Uani 1 1 d . . . . .
O7 O 0.0129(2) 0.0280(2) 0.62774(12) 0.0467(6) Uani 1 1 d . . . . .
O9 O 0.1519(2) -0.0671(2) 0.61399(12) 0.0466(6) Uani 1 1 d . . . . .
O10 O -0.0142(2) -0.2614(2) 0.43819(13) 0.0528(7) Uani 1 1 d . . . . .
O11 O 0.2745(2) 0.0879(2) 0.55539(13) 0.0496(7) Uani 1 1 d . . . . .
O13 O 0.0081(2) -0.2186(2) 0.56300(13) 0.0522(7) Uani 1 1 d . . . . .
O15 O 0.2003(2) 0.3203(2) 0.51189(13) 0.0520(7) Uani 1 1 d . . . . .
O17 O -0.1241(2) -0.1197(2) 0.56720(13) 0.0501(7) Uani 1 1 d . . . . .
O19 O -0.1525(2) -0.3662(2) 0.36311(13) 0.0535(7) Uani 1 1 d . . . . .
O20 O 0.2176(2) 0.1422(2) 0.67171(12) 0.0490(7) Uani 1 1 d . . . . .
O21 O 0.3029(2) 0.3180(2) 0.68307(13) 0.0518(7) Uani 1 1 d . . . . .
O27 O 0.3566(2) 0.2626(3) 0.55911(15) 0.0568(7) Uani 1 1 d . . . . .
O28 O 0.3676(3) 0.4694(2) 0.61290(15) 0.0620(8) Uani 1 1 d . . . . .
C2 C 0.3044(3) 0.2566(3) 0.77090(17) 0.0416(8) Uani 1 1 d . . . . .
C5 C 0.2736(3) 0.2398(3) 0.70385(18) 0.0431(9) Uani 1 1 d . . . . .
C6 C -0.0842(3) -0.0346(3) 0.61178(18) 0.0441(9) Uani 1 1 d . . . . .
C8 C 0.0990(3) -0.1675(3) 0.59611(18) 0.0469(9) Uani 1 1 d . . . . .
C9 C -0.1564(3) -0.0065(4) 0.64876(19) 0.0503(10) Uani 1 1 d . . . . .
C12 C 0.3477(3) 0.1709(4) 0.54398(19) 0.0511(10) Uani 1 1 d . . . . .
C16 C -0.0585(4) -0.3295(3) 0.3843(2) 0.0524(10) Uani 1 1 d . . . . .
C19 C 0.2684(3) 0.1716(4) 0.7955(2) 0.0527(10) Uani 1 1 d . . . . .
H19 H 0.224062 0.101466 0.769200 0.063 Uiso 1 1 calc R U . . .
C20 C 0.1436(4) -0.2330(4) 0.6139(2) 0.0531(10) Uani 1 1 d . . . . .
C23 C 0.2950(3) 0.1854(4) 0.8576(2) 0.0569(11) Uani 1 1 d . . . . .
H23 H 0.268346 0.125379 0.873682 0.068 Uiso 1 1 calc R U . . .
C27 C 0.2267(4) -0.1862(4) 0.6620(2) 0.0598(12) Uani 1 1 d . . . . .
H27 H 0.254961 -0.112344 0.683563 0.072 Uiso 1 1 calc R U . . .
C29 C 0.4264(4) 0.1498(5) 0.5093(2) 0.0659(13) Uani 1 1 d . . . . .
C31 C 0.3709(4) 0.3576(4) 0.8096(2) 0.0613(12) Uani 1 1 d . . . . .
H31 H 0.398002 0.417752 0.793593 0.074 Uiso 1 1 calc R U . . .
C32 C -0.2610(4) -0.0807(4) 0.6432(2) 0.0650(12) Uani 1 1 d . . . . .
H32 H -0.287589 -0.150580 0.615385 0.078 Uiso 1 1 calc R U . . .
C35 C 0.3597(4) 0.2858(4) 0.8957(2) 0.0604(12) Uani 1 1 d . . . . .
H35 H 0.377839 0.295911 0.938529 0.072 Uiso 1 1 calc R U . . .
C37 C 0.0098(4) -0.3639(4) 0.3488(2) 0.0670(14) Uani 1 1 d . . . . .
C42 C 0.2690(4) -0.2471(5) 0.6789(3) 0.0726(15) Uani 1 1 d . . . . .
H42 H 0.324161 -0.215552 0.712886 0.087 Uiso 1 1 calc R U . . .
C45 C 0.3982(4) 0.3713(4) 0.8718(2) 0.0739(15) Uani 1 1 d . . . . .
H45 H 0.444142 0.440882 0.898069 0.089 Uiso 1 1 calc R U . . .
C47 C -0.0301(5) -0.4364(5) 0.2894(2) 0.0813(17) Uani 1 1 d . . . . .
H47 H -0.101695 -0.465144 0.272823 0.098 Uiso 1 1 calc R U . . .
C52 C -0.1189(4) 0.0968(5) 0.6881(3) 0.0811(17) Uani 1 1 d . . . . .
H52 H -0.047554 0.148324 0.691780 0.097 Uiso 1 1 calc R U . . .
C53 C -0.3264(4) -0.0530(6) 0.6779(3) 0.0818(17) Uani 1 1 d . . . . .
H53 H -0.397520 -0.104646 0.674896 0.098 Uiso 1 1 calc R U . . .
C54 C 0.1053(5) -0.3397(4) 0.5811(3) 0.0792(16) Uani 1 1 d . . . . .
H54 H 0.048325 -0.372377 0.548044 0.095 Uiso 1 1 calc R U . . .
C58 C 0.2310(5) -0.3516(5) 0.6465(3) 0.0910(19) Uani 1 1 d . . . . .
H58 H 0.259963 -0.392681 0.658183 0.109 Uiso 1 1 calc R U . . .
C59 C 0.3993(5) 0.0486(6) 0.4714(3) 0.0869(18) Uani 1 1 d . . . . .
H59 H 0.331390 -0.009538 0.467749 0.104 Uiso 1 1 calc R U . . .
C60 C -0.1856(5) 0.1242(6) 0.7216(3) 0.106(2) Uani 1 1 d . . . . .
H60 H -0.160767 0.194820 0.748086 0.127 Uiso 1 1 calc R U . . .
C61 C 0.2579(4) 0.3892(4) 0.4827(2) 0.0701(14) Uani 1 1 d . . . . .
C62 C 0.1508(5) -0.3995(5) 0.5967(3) 0.096(2) Uani 1 1 d . . . . .
H62 H 0.126866 -0.471856 0.573377 0.115 Uiso 1 1 calc R U . . .
C64 C 0.3987(4) 0.5217(4) 0.5746(3) 0.0774(16) Uani 1 1 d . . . . .
C65 C 0.5272(5) 0.2324(6) 0.5149(3) 0.092(2) Uani 1 1 d . . . . .
H65 H 0.545868 0.302011 0.540857 0.110 Uiso 1 1 calc R U . . .
C68 C -0.2899(5) 0.0474(6) 0.7164(3) 0.097(2) Uani 1 1 d . . . . .
H68 H -0.335616 0.065661 0.740023 0.117 Uiso 1 1 calc R U . . .
C69 C 0.3500(5) 0.4813(5) 0.5105(3) 0.0882(19) Uani 1 1 d . . . . .
H69 H 0.385813 0.523479 0.484153 0.106 Uiso 1 1 calc R U . . .
C70 C 0.4906(5) 0.6324(5) 0.5952(3) 0.113(3) Uani 1 1 d . . . . .
H70A H 0.516772 0.655229 0.558768 0.170 Uiso 1 1 calc R U . . .
H70B H 0.546346 0.631789 0.620449 0.170 Uiso 1 1 calc R U . . .
H70C H 0.468773 0.682374 0.619728 0.170 Uiso 1 1 calc R U . . .
C72 C 0.1136(5) -0.3247(6) 0.3725(3) 0.117(3) Uani 1 1 d . . . . .
H72 H 0.141497 -0.275310 0.412660 0.140 Uiso 1 1 calc R U . . .
C74 C 0.5736(9) 0.1164(11) 0.4448(5) 0.145(4) Uani 1 1 d . . . . .
H74 H 0.623556 0.104340 0.422306 0.174 Uiso 1 1 calc R U . . .
C75 C 0.2180(6) 0.3677(6) 0.4169(3) 0.109(3) Uani 1 1 d . . . . .
H75A H 0.202665 0.294868 0.393966 0.163 Uiso 1 1 calc R U . . .
H75B H 0.271105 0.419438 0.399067 0.163 Uiso 1 1 calc R U . . .
H75C H 0.153937 0.374614 0.414261 0.163 Uiso 1 1 calc R U . . .
C76 C 0.0331(6) -0.4655(7) 0.2556(3) 0.131(4) Uani 1 1 d . . . . .
H76 H 0.005723 -0.513665 0.215158 0.158 Uiso 1 1 calc R U . . .
C77 C 0.6010(7) 0.2147(9) 0.4830(5) 0.128(3) Uani 1 1 d . . . . .
H77 H 0.670280 0.271351 0.488024 0.154 Uiso 1 1 calc R U . . .
C78 C 0.4748(8) 0.0343(9) 0.4384(4) 0.133(3) Uani 1 1 d . . . . .
H78 H 0.456679 -0.034077 0.410902 0.160 Uiso 1 1 calc R U . . .
C79 C 0.1766(6) -0.3564(9) 0.3386(4) 0.180(6) Uani 1 1 d . . . . .
H79 H 0.247313 -0.330781 0.355703 0.215 Uiso 1 1 calc R U . . .
C80 C 0.1368(6) -0.4259(9) 0.2793(4) 0.198(7) Uani 1 1 d . . . . .
H80 H 0.180852 -0.446283 0.255128 0.238 Uiso 1 1 calc R U . . .
N1 N -0.1905(5) 0.5252(5) 0.8656(3) 0.109(2) Uani 1 1 d . . . . .
C81 C -0.1483(5) 0.4986(5) 0.8951(4) 0.0868(19) Uani 1 1 d . . . . .
C82 C -0.0942(6) 0.4695(7) 0.9332(5) 0.133(3) Uani 1 1 d . . . . .
H82A H -0.106698 0.396407 0.913377 0.200 Uiso 1 1 calc R U . . .
H82B H -0.119168 0.472710 0.973293 0.200 Uiso 1 1 calc R U . . .
H82C H -0.019056 0.519161 0.939468 0.200 Uiso 1 1 calc R U . . .

loop_
_atom_site_aniso_label
_atom_site_aniso_U_11
_atom_site_aniso_U_22
_atom_site_aniso_U_33
_atom_site_aniso_U_23
_atom_site_aniso_U_13
_atom_site_aniso_U_12
Ni1 0.0397(3) 0.0460(3) 0.0386(3) 0.0104(2) 0.0000(2) 0.0161(2)
Ti1 0.0388(4) 0.0456(4) 0.0360(4) 0.0105(3) -0.0011(3) 0.0176(3)
Ti4 0.0434(4) 0.0446(4) 0.0410(4) 0.0113(3) -0.0075(3) 0.0161(3)
O2 0.0435(14) 0.0450(14) 0.0376(14) 0.0118(11) -0.0002(11) 0.0209(12)
O3 0.0411(14) 0.0428(14) 0.0397(14) 0.0077(12) -0.0010(11) 0.0164(12)
O4 0.0461(15) 0.0481(15) 0.0431(15) 0.0150(12) 0.0015(12) 0.0202(13)
O6 0.0479(15) 0.0493(15) 0.0358(14) 0.0111(12) -0.0024(12) 0.0197(13)
O8 0.0450(15) 0.0492(15) 0.0420(15) 0.0100(12) 0.0027(12) 0.0218(13)
O12 0.0440(15) 0.0617(18) 0.0401(15) 0.0091(13) 0.0031(12) 0.0241(14)
O14 0.0414(14) 0.0568(17) 0.0425(15) 0.0110(13) 0.0043(12) 0.0196(13)
O16 0.0470(16) 0.0537(17) 0.0463(16) 0.0105(13) 0.0067(13) 0.0195(14)
O18 0.0671(18) 0.0480(16) 0.0390(15) 0.0124(12) 0.0018(13) 0.0248(14)
O22 0.0455(15) 0.0484(16) 0.0527(17) 0.0128(14) 0.0015(13) 0.0138(13)
O23 0.0517(16) 0.0501(17) 0.0504(17) 0.0191(14) -0.0078(13) 0.0152(14)
O24 0.0468(15) 0.0534(17) 0.0457(16) 0.0169(14) -0.0028(12) 0.0168(13)
O25 0.0407(15) 0.0515(17) 0.0635(19) 0.0105(15) -0.0032(13) 0.0201(13)
O26 0.0454(16) 0.0560(17) 0.0582(18) 0.0187(15) -0.0147(14) 0.0139(14)
C1 0.052(2) 0.072(3) 0.045(2) 0.025(2) 0.0101(18) 0.035(2)
C3 0.049(2) 0.057(2) 0.041(2) 0.0152(19) 0.0038(17) 0.023(2)
C4 0.046(2) 0.051(2) 0.043(2) 0.0201(19) 0.0040(17) 0.0244(19)
C7 0.046(2) 0.053(2) 0.037(2) 0.0135(18) -0.0030(17) 0.0165(19)
C10 0.040(2) 0.060(2) 0.037(2) 0.0168(18) 0.0061(16) 0.0256(19)
C11 0.044(2) 0.059(3) 0.035(2) 0.0094(19) -0.0008(16) 0.021(2)
C13 0.053(2) 0.061(3) 0.044(2) 0.018(2) 0.0136(18) 0.028(2)
C14 0.047(2) 0.058(2) 0.041(2) 0.0167(19) 0.0079(17) 0.024(2)
C15 0.042(2) 0.060(2) 0.0344(19) 0.0108(18) 0.0041(16) 0.0239(19)
C17 0.056(2) 0.058(3) 0.050(2) 0.018(2) 0.007(2) 0.025(2)
C18 0.043(2) 0.046(2) 0.041(2) 0.0093(17) -0.0002(16) 0.0233(18)
C21 0.071(3) 0.077(3) 0.045(2) 0.015(2) 0.009(2) 0.044(3)
C22 0.057(3) 0.067(3) 0.044(2) 0.012(2) -0.0010(19) 0.030(2)
C24 0.056(3) 0.068(3) 0.066(3) 0.026(3) 0.008(2) 0.021(2)
C25 0.056(3) 0.064(3) 0.056(3) 0.012(2) 0.015(2) 0.025(2)
C26 0.052(2) 0.057(3) 0.060(3) 0.015(2) 0.000(2) 0.024(2)
C28 0.055(2) 0.052(2) 0.051(2) 0.018(2) 0.0142(19) 0.026(2)
C30 0.052(2) 0.047(2) 0.055(3) 0.011(2) 0.008(2) 0.014(2)
C33 0.068(3) 0.101(4) 0.035(2) 0.017(2) 0.004(2) 0.047(3)
C34 0.063(3) 0.048(2) 0.058(3) 0.013(2) 0.003(2) 0.021(2)
C36 0.064(3) 0.075(3) 0.053(3) 0.019(2) 0.001(2) 0.040(3)
C38 0.056(3) 0.080(3) 0.056(3) 0.019(2) 0.009(2) 0.037(3)
C39 0.064(3) 0.075(3) 0.056(3) 0.012(2) 0.009(2) 0.037(3)
C40 0.073(3) 0.054(3) 0.057(3) 0.012(2) 0.001(2) 0.030(2)
C41 0.057(3) 0.086(4) 0.086(4) 0.044(3) 0.021(3) 0.036(3)
C43 0.060(3) 0.074(3) 0.050(3) 0.030(2) 0.003(2) 0.016(2)
C44 0.068(3) 0.079(4) 0.072(4) 0.004(3) 0.019(3) 0.032(3)
C46 0.057(3) 0.100(4) 0.062(3) 0.031(3) -0.002(2) 0.041(3)
C48 0.059(3) 0.101(4) 0.056(3) 0.021(3) 0.014(2) 0.041(3)
C49 0.063(3) 0.105(4) 0.076(4) 0.024(3) 0.016(3) 0.053(3)
C50 0.072(4) 0.134(6) 0.099(5) 0.062(4) 0.036(3) 0.066(4)
C51 0.055(3) 0.094(4) 0.067(3) 0.027(3) 0.012(2) 0.025(3)
C55 0.077(3) 0.059(3) 0.073(4) 0.004(3) -0.007(3) 0.023(3)
C56 0.084(4) 0.102(4) 0.090(4) 0.021(4) 0.034(3) 0.062(4)
C57 0.109(5) 0.104(4) 0.049(3) 0.017(3) 0.012(3) 0.071(4)
C63 0.100(5) 0.142(6) 0.067(4) 0.033(4) 0.030(3) 0.086(5)
C66 0.079(4) 0.134(6) 0.049(3) 0.049(3) 0.018(3) 0.046(4)
C67 0.047(3) 0.098(4) 0.112(5) 0.062(4) -0.005(3) 0.017(3)
C71 0.076(4) 0.099(4) 0.072(4) 0.044(3) 0.009(3) 0.015(3)
C73 0.042(3) 0.116(5) 0.148(7) 0.061(5) -0.021(3) 0.013(3)
Ni2 0.0516(3) 0.0455(3) 0.0394(3) 0.0120(2) -0.0030(2) 0.0196(2)
Ti2 0.0459(4) 0.0437(4) 0.0329(3) 0.0098(3) -0.0023(3) 0.0222(3)
Ti3 0.0525(4) 0.0434(4) 0.0334(4) 0.0093(3) -0.0040(3) 0.0226(3)
O1 0.0481(14) 0.0430(14) 0.0342(13) 0.0089(11) -0.0031(11) 0.0213(12)
O5 0.0502(15) 0.0437(14) 0.0313(13) 0.0088(11) -0.0022(11) 0.0231(12)
O7 0.0498(16) 0.0538(16) 0.0370(14) 0.0108(12) 0.0033(12) 0.0261(14)
O9 0.0561(16) 0.0482(16) 0.0375(14) 0.0116(12) -0.0055(12) 0.0270(14)
O10 0.0603(17) 0.0556(17) 0.0384(15) 0.0006(13) -0.0083(13) 0.0309(15)
O11 0.0515(16) 0.0541(17) 0.0480(16) 0.0149(13) 0.0053(13) 0.0288(14)
O13 0.0595(17) 0.0501(16) 0.0452(16) 0.0158(13) -0.0070(13) 0.0240(14)
O15 0.0632(18) 0.0484(16) 0.0399(15) 0.0169(13) -0.0031(13) 0.0210(14)
O17 0.0516(16) 0.0514(16) 0.0412(15) 0.0118(13) 0.0021(12) 0.0200(13)
O19 0.0566(17) 0.0542(17) 0.0443(16) 0.0048(13) -0.0054(13) 0.0269(14)
O20 0.0544(16) 0.0482(16) 0.0366(14) 0.0073(12) -0.0093(12) 0.0209(13)
O21 0.0563(17) 0.0497(16) 0.0446(16) 0.0158(13) -0.0039(13) 0.0202(14)
O27 0.0549(17) 0.0605(19) 0.0576(19) 0.0243(15) 0.0103(14) 0.0256(15)
O28 0.069(2) 0.0536(18) 0.0531(18) 0.0180(15) -0.0081(15) 0.0195(16)
C2 0.046(2) 0.049(2) 0.0321(19) 0.0062(16) 0.0016(15) 0.0272(18)
C5 0.041(2) 0.048(2) 0.038(2) 0.0078(18) -0.0016(16) 0.0215(18)
C6 0.053(2) 0.046(2) 0.036(2) 0.0146(17) -0.0001(17) 0.0249(19)
C8 0.055(2) 0.052(2) 0.035(2) 0.0160(18) 0.0007(17) 0.026(2)
C9 0.052(2) 0.066(3) 0.040(2) 0.016(2) 0.0053(17) 0.034(2)
C12 0.053(2) 0.069(3) 0.039(2) 0.022(2) 0.0042(18) 0.032(2)
C16 0.063(3) 0.051(2) 0.042(2) 0.0103(19) -0.0024(19) 0.029(2)
C19 0.056(2) 0.050(2) 0.041(2) 0.0134(19) -0.0041(18) 0.017(2)
C20 0.065(3) 0.055(2) 0.049(2) 0.022(2) 0.005(2) 0.033(2)
C23 0.056(3) 0.070(3) 0.049(2) 0.026(2) 0.003(2) 0.028(2)
C27 0.064(3) 0.069(3) 0.056(3) 0.022(2) 0.002(2) 0.038(2)
C29 0.070(3) 0.099(4) 0.056(3) 0.047(3) 0.023(2) 0.051(3)
C31 0.076(3) 0.051(2) 0.044(2) 0.008(2) -0.004(2) 0.022(2)
C32 0.060(3) 0.075(3) 0.061(3) 0.020(2) 0.012(2) 0.032(3)
C35 0.067(3) 0.079(3) 0.036(2) 0.013(2) 0.004(2) 0.038(3)
C37 0.061(3) 0.077(3) 0.050(3) -0.010(2) -0.008(2) 0.036(3)
C42 0.069(3) 0.094(4) 0.076(4) 0.043(3) 0.006(3) 0.048(3)
C45 0.092(4) 0.066(3) 0.041(2) 0.000(2) -0.011(2) 0.026(3)
C47 0.080(4) 0.097(4) 0.054(3) -0.017(3) -0.010(3) 0.051(3)
C52 0.071(3) 0.083(4) 0.074(4) -0.006(3) 0.008(3) 0.037(3)
C53 0.060(3) 0.111(5) 0.089(4) 0.043(4) 0.025(3) 0.044(3)
C54 0.094(4) 0.058(3) 0.087(4) 0.023(3) -0.010(3) 0.037(3)
C58 0.105(5) 0.096(5) 0.106(5) 0.047(4) 0.005(4) 0.068(4)
C59 0.106(5) 0.119(5) 0.077(4) 0.034(4) 0.027(3) 0.083(4)
C60 0.083(4) 0.123(6) 0.091(5) -0.018(4) 0.016(3) 0.055(4)
C61 0.075(3) 0.061(3) 0.053(3) 0.020(2) -0.006(2) 0.014(3)
C62 0.121(5) 0.063(3) 0.116(5) 0.028(3) 0.000(4) 0.054(4)
C64 0.079(4) 0.059(3) 0.082(4) 0.032(3) -0.001(3) 0.018(3)
C65 0.093(4) 0.115(5) 0.114(5) 0.082(4) 0.056(4) 0.061(4)
C68 0.084(4) 0.143(6) 0.075(4) 0.011(4) 0.019(3) 0.070(4)
C69 0.094(4) 0.077(4) 0.070(4) 0.038(3) -0.002(3) 0.013(3)
C70 0.111(5) 0.076(4) 0.093(5) 0.039(4) -0.038(4) -0.010(4)
C72 0.071(4) 0.158(7) 0.078(4) -0.054(4) -0.018(3) 0.062(4)
C74 0.163(9) 0.252(13) 0.150(9) 0.144(9) 0.110(8) 0.160(10)
C75 0.117(5) 0.107(5) 0.064(4) 0.046(4) -0.003(4) 0.012(4)
C76 0.104(5) 0.175(8) 0.090(5) -0.058(5) -0.025(4) 0.094(5)
C77 0.118(6) 0.176(9) 0.177(9) 0.127(8) 0.093(6) 0.099(7)
C78 0.177(9) 0.214(10) 0.099(6) 0.055(6) 0.057(6) 0.161(9)
C79 0.080(5) 0.253(11) 0.127(7) -0.102(7) -0.038(4) 0.092(6)
C80 0.108(6) 0.298(13) 0.122(7) -0.112(8) -0.037(5) 0.127(8)
N1 0.110(5) 0.089(4) 0.123(6) 0.024(4) 0.034(4) 0.045(4)
C81 0.077(4) 0.071(4) 0.107(6) 0.024(4) 0.034(4) 0.030(3)
C82 0.102(6) 0.143(7) 0.183(9) 0.088(7) 0.071(6) 0.059(5)

loop_
_atom_type_symbol
_atom_type_description
_atom_type_scat_dispersion_real
_atom_type_scat_dispersion_imag
_atom_type_scat_source
C C 0.0033 0.0016 'International Tables Vol C Tables 4.2.6.8 and 6.1.1.4'
H H 0.0000 0.0000 'International Tables Vol C Tables 4.2.6.8 and 6.1.1.4'
N N 0.0061 0.0033 'International Tables Vol C Tables 4.2.6.8 and 6.1.1.4'
Ni Ni 0.3393 1.1124 'International Tables Vol C Tables 4.2.6.8 and 6.1.1.4'
O O 0.0106 0.0060 'International Tables Vol C Tables 4.2.6.8 and 6.1.1.4'
Ti Ti 0.2776 0.4457 'International Tables Vol C Tables 4.2.6.8 and 6.1.1.4'

loop_
_geom_angle_atom_site_label_1
_geom_angle_atom_site_label_2
_geom_angle_atom_site_label_3
_geom_angle
_geom_angle_site_symmetry_1
_geom_angle_site_symmetry_3
_geom_angle_publ_flag
O3 Ni1 Ti1 37.78(8) . 2_677 ?
O3 Ni1 O14 88.67(11) . 2_677 ?
O3 Ni1 O16 87.12(11) . . ?
O4 Ni1 Ti1 44.29(8) . 2_677 ?
O4 Ni1 O3 80.15(11) . . ?
O4 Ni1 O14 89.01(11) . 2_677 ?
O4 Ni1 O16 91.85(12) . . ?
O14 Ni1 Ti1 78.84(8) 2_677 2_677 ?
O16 Ni1 Ti1 98.72(8) . 2_677 ?
O16 Ni1 O14 175.49(12) . 2_677 ?
O22 Ni1 Ti1 135.43(9) . 2_677 ?
O22 Ni1 O3 170.58(11) . . ?
O22 Ni1 O4 91.83(12) . . ?
O22 Ni1 O14 96.19(12) . 2_677 ?
O22 Ni1 O16 88.21(12) . . ?
O22 Ni1 O24 89.13(12) . . ?
O24 Ni1 Ti1 133.60(9) . 2_677 ?
O24 Ni1 O3 99.36(11) . . ?
O24 Ni1 O4 174.09(12) . . ?
O24 Ni1 O14 85.08(12) . 2_677 ?
O24 Ni1 O16 94.01(12) . . ?
Ni1 Ti1 Ti4 152.61(3) 2_677 . ?
O2 Ti1 Ni1 137.78(9) . 2_677 ?
O2 Ti1 Ti4 23.19(9) . . ?
O2 Ti1 O3 97.66(12) . 2_677 ?
O2 Ti1 O4 174.25(12) . 2_677 ?
O2 Ti1 O6 91.84(12) . . ?
O2 Ti1 O8 94.00(12) . . ?
O2 Ti1 O12 99.94(13) . . ?
O3 Ti1 Ni1 40.89(8) 2_677 2_677 ?
O3 Ti1 Ti4 112.64(8) 2_677 . ?
O3 Ti1 O4 80.14(11) 2_677 2_677 ?
O3 Ti1 O6 170.12(12) 2_677 . ?
O3 Ti1 O8 92.13(12) 2_677 . ?
O3 Ti1 O12 88.51(12) 2_677 . ?
O4 Ti1 Ni1 41.19(7) 2_677 2_677 ?
O4 Ti1 Ti4 153.89(8) 2_677 . ?
O6 Ti1 Ni1 129.29(8) . 2_677 ?
O6 Ti1 Ti4 77.23(8) . . ?
O6 Ti1 O4 90.64(11) . 2_677 ?
O8 Ti1 Ni1 95.02(8) . 2_677 ?
O8 Ti1 Ti4 76.18(8) . . ?
O8 Ti1 O4 80.81(11) . 2_677 ?
O8 Ti1 O6 89.88(12) . . ?
O12 Ti1 Ni1 76.31(8) . 2_677 ?
O12 Ti1 Ti4 116.53(9) . . ?
O12 Ti1 O4 85.36(12) . 2_677 ?
O12 Ti1 O6 87.19(12) . . ?
O12 Ti1 O8 165.83(12) . . ?
O2 Ti4 Ti1 20.95(8) . . ?
O2 Ti4 O18 94.44(12) . . ?
O2 Ti4 O23 82.87(11) . . ?
O2 Ti4 O25 88.12(11) . . ?
O2 Ti4 O26 162.91(13) . . ?
O3 Ti4 Ti1 109.63(8) . . ?
O3 Ti4 O2 97.70(12) . . ?
O3 Ti4 O18 93.18(13) . . ?
O3 Ti4 O23 179.31(12) . . ?
O3 Ti4 O25 90.95(13) . . ?
O3 Ti4 O26 97.52(13) . . ?
O18 Ti4 Ti1 110.13(9) . . ?
O18 Ti4 O23 87.15(13) . . ?
O18 Ti4 O25 174.81(13) . . ?
O18 Ti4 O26 92.42(13) . . ?
O23 Ti4 Ti1 70.80(8) . . ?
O25 Ti4 Ti1 71.30(8) . . ?
O25 Ti4 O23 88.69(13) . . ?
O26 Ti4 Ti1 142.98(10) . . ?
O26 Ti4 O23 81.86(12) . . ?
O26 Ti4 O25 83.91(13) . . ?
Ti1 O2 Ti4 135.86(15) . . ?
Ti1 O3 Ni1 101.34(12) 2_677 . ?
Ti4 O3 Ni1 119.52(13) . . ?
Ti4 O3 Ti1 137.44(14) . 2_677 ?
Ni1 O4 Ti1 94.52(11) . 2_677 ?
C28 O4 Ni1 121.6(3) . . ?
C28 O4 Ti1 141.9(3) . 2_677 ?
C18 O6 Ti1 129.6(3) . . ?
C4 O8 Ti1 131.2(3) . . ?
C14 O12 Ti1 133.2(3) . . ?
C14 O14 Ni1 125.1(3) . 2_677 ?
C7 O16 Ni1 129.9(3) . . ?
C7 O18 Ti4 132.7(3) . . ?
C30 O22 Ni1 124.7(3) . . ?
C18 O23 Ti4 136.7(3) . . ?
C11 O24 Ni1 128.9(3) . . ?
C4 O25 Ti4 136.8(3) . . ?
C11 O26 Ti4 137.3(3) . . ?
C21 C1 C4 120.3(4) . . ?
C41 C1 C4 119.1(4) . . ?
C41 C1 C21 120.6(5) . . ?
C17 C3 C7 119.5(4) . . ?
C24 C3 C7 119.6(4) . . ?
C24 C3 C17 120.8(4) . . ?
O8 C4 C1 117.6(4) . . ?
O25 C4 O8 124.0(4) . . ?
O25 C4 C1 118.3(4) . . ?
O16 C7 O18 125.8(4) . . ?
O16 C7 C3 119.7(4) . . ?
O18 C7 C3 114.5(4) . . ?
C22 C10 C18 119.3(4) . . ?
C43 C10 C18 121.3(4) . . ?
C43 C10 C22 119.2(4) . . ?
O24 C11 O26 125.4(4) . . ?
O24 C11 C15 119.2(4) . . ?
O26 C11 C15 115.3(4) . . ?
C25 C13 C14 120.4(4) . . ?
C38 C13 C14 120.6(4) . . ?
C38 C13 C25 118.9(4) . . ?
O12 C14 C13 115.6(4) . . ?
O14 C14 O12 124.5(4) . . ?
O14 C14 C13 119.9(4) . . ?
C26 C15 C11 120.6(4) . . ?
C67 C15 C11 120.8(4) . . ?
C67 C15 C26 118.6(4) . . ?
C3 C17 H17 120.2 . . ?
C3 C17 C39 119.7(4) . . ?
C39 C17 H17 120.2 . . ?
O6 C18 C10 117.4(4) . . ?
O23 C18 O6 124.4(4) . . ?
O23 C18 C10 118.2(3) . . ?
C1 C21 H21 120.0 . . ?
C57 C21 C1 120.1(5) . . ?
C57 C21 H21 120.0 . . ?
C10 C22 H22 119.9 . . ?
C33 C22 C10 120.2(5) . . ?
C33 C22 H22 119.9 . . ?
C3 C24 H24 120.5 . . ?
C3 C24 C51 118.9(5) . . ?
C51 C24 H24 120.5 . . ?
C13 C25 H25 119.4 . . ?
C44 C25 C13 121.1(5) . . ?
C44 C25 H25 119.4 . . ?
C15 C26 H26 119.5 . . ?
C15 C26 C36 121.1(4) . . ?
C36 C26 H26 119.5 . . ?
O4 C28 C34 124.3(4) . . ?
O4 C28 C40 117.2(4) . . ?
C34 C28 C40 118.6(4) . . ?
O22 C30 C34 124.8(4) . . ?
O22 C30 C55 118.5(4) . . ?
C34 C30 C55 116.7(4) . . ?
C22 C33 H33 119.8 . . ?
C66 C33 C22 120.5(5) . . ?
C66 C33 H33 119.8 . . ?
C28 C34 C30 127.5(5) . . ?
C28 C34 H34 116.3 . . ?
C30 C34 H34 116.3 . . ?
C26 C36 H36 120.2 . . ?
C46 C36 C26 119.6(5) . . ?
C46 C36 H36 120.2 . . ?
C13 C38 H38 120.0 . . ?
C49 C38 C13 120.0(5) . . ?
C49 C38 H38 120.0 . . ?
C17 C39 H39 120.2 . . ?
C48 C39 C17 119.6(5) . . ?
C48 C39 H39 120.2 . . ?
C28 C40 H40A 109.5 . . ?
C28 C40 H40B 109.5 . . ?
C28 C40 H40C 109.5 . . ?
H40A C40 H40B 109.5 . . ?
H40A C40 H40C 109.5 . . ?
H40B C40 H40C 109.5 . . ?
C1 C41 H41 120.8 . . ?
C1 C41 C50 118.5(6) . . ?
C50 C41 H41 120.8 . . ?
C10 C43 H43 119.8 . . ?
C10 C43 C71 120.4(5) . . ?
C71 C43 H43 119.8 . . ?
C25 C44 H44 120.2 . . ?
C25 C44 C56 119.6(5) . . ?
C56 C44 H44 120.2 . . ?
C36 C46 H46 120.2 . . ?
C73 C46 C36 119.7(5) . . ?
C73 C46 H46 120.2 . . ?
C39 C48 H48 119.8 . . ?
C39 C48 C51 120.3(5) . . ?
C51 C48 H48 119.8 . . ?
C38 C49 H49 119.7 . . ?
C38 C49 C56 120.6(5) . . ?
C56 C49 H49 119.7 . . ?
C41 C50 H50 120.3 . . ?
C63 C50 C41 119.5(6) . . ?
C63 C50 H50 120.3 . . ?
C24 C51 H51 119.7 . . ?
C48 C51 C24 120.6(5) . . ?
C48 C51 H51 119.7 . . ?
C30 C55 H55A 109.5 . . ?
C30 C55 H55B 109.5 . . ?
C30 C55 H55C 109.5 . . ?
H55A C55 H55B 109.5 . . ?
H55A C55 H55C 109.5 . . ?
H55B C55 H55C 109.5 . . ?
C44 C56 H56 120.1 . . ?
C49 C56 C44 119.7(5) . . ?
C49 C56 H56 120.1 . . ?
C21 C57 H57 120.2 . . ?
C63 C57 C21 119.6(6) . . ?
C63 C57 H57 120.2 . . ?
C50 C63 H63 119.2 . . ?
C57 C63 C50 121.6(6) . . ?
C57 C63 H63 119.2 . . ?
C33 C66 H66 120.2 . . ?
C33 C66 C71 119.6(5) . . ?
C71 C66 H66 120.2 . . ?
C15 C67 H67 120.1 . . ?
C15 C67 C73 119.9(5) . . ?
C73 C67 H67 120.1 . . ?
C43 C71 H71 119.9 . . ?
C66 C71 C43 120.1(6) . . ?
C66 C71 H71 119.9 . . ?
C46 C73 C67 121.2(5) . . ?
C46 C73 H73 119.4 . . ?
C67 C73 H73 119.4 . . ?
O1 Ni2 Ti3 37.50(7) . 2_556 ?
O1 Ni2 O15 78.45(11) . . ?
O1 Ni2 O27 88.02(11) . . ?
O15 Ni2 Ti3 43.21(8) . 2_556 ?
O15 Ni2 O27 92.34(12) . . ?
O19 Ni2 Ti3 78.74(8) 2_556 2_556 ?
O19 Ni2 O1 89.19(11) 2_556 . ?
O19 Ni2 O15 89.35(12) 2_556 . ?
O19 Ni2 O27 176.39(13) 2_556 . ?
O21 Ni2 Ti3 134.75(9) . 2_556 ?
O21 Ni2 O1 100.49(11) . . ?
O21 Ni2 O15 176.22(13) . . ?
O21 Ni2 O19 87.00(12) . 2_556 ?
O21 Ni2 O27 91.24(12) . . ?
O27 Ni2 Ti3 100.35(9) . 2_556 ?
O28 Ni2 Ti3 132.36(9) . 2_556 ?
O28 Ni2 O1 168.97(12) . . ?
O28 Ni2 O15 90.64(12) . . ?
O28 Ni2 O19 92.34(13) . 2_556 ?
O28 Ni2 O21 90.50(12) . . ?
O28 Ni2 O27 90.84(14) . . ?
O1 Ti2 Ti3 107.98(8) . . ?
O1 Ti2 O5 96.33(11) . . ?
O1 Ti2 O7 90.61(12) . . ?
O1 Ti2 O9 179.48(13) . . ?
O1 Ti2 O11 92.49(13) . . ?
O1 Ti2 O20 96.92(12) . . ?
O5 Ti2 Ti3 21.20(8) . . ?
O5 Ti2 O7 88.66(11) . . ?
O5 Ti2 O9 83.89(11) . . ?
O5 Ti2 O11 95.74(12) . . ?
O5 Ti2 O20 164.68(12) . . ?
O7 Ti2 Ti3 71.35(8) . . ?
O7 Ti2 O9 88.92(12) . . ?
O9 Ti2 Ti3 72.08(7) . . ?
O11 Ti2 Ti3 112.11(9) . . ?
O11 Ti2 O7 174.30(12) . . ?
O11 Ti2 O9 87.95(12) . . ?
O11 Ti2 O20 91.33(12) . . ?
O20 Ti2 Ti3 144.34(9) . . ?
O20 Ti2 O7 83.55(12) . . ?
O20 Ti2 O9 82.80(11) . . ?
Ni2 Ti3 Ti2 154.73(3) 2_556 . ?
O1 Ti3 Ni2 40.99(8) 2_556 2_556 ?
O1 Ti3 Ti2 114.23(8) 2_556 . ?
O1 Ti3 O10 89.01(12) 2_556 . ?
O1 Ti3 O13 169.85(12) 2_556 . ?
O1 Ti3 O15 80.52(11) 2_556 2_556 ?
O1 Ti3 O17 92.55(12) 2_556 . ?
O5 Ti3 Ni2 138.75(9) . 2_556 ?
O5 Ti3 Ti2 22.98(8) . . ?
O5 Ti3 O1 98.95(12) . 2_556 ?
O5 Ti3 O10 98.39(13) . . ?
O5 Ti3 O13 90.60(12) . . ?
O5 Ti3 O15 175.18(13) . 2_556 ?
O5 Ti3 O17 93.39(12) . . ?
O10 Ti3 Ni2 76.24(8) . 2_556 ?
O10 Ti3 Ti2 114.30(9) . . ?
O10 Ti3 O13 86.19(12) . . ?
O10 Ti3 O15 86.40(13) . 2_556 ?
O10 Ti3 O17 167.73(13) . . ?
O13 Ti3 Ni2 128.95(9) . 2_556 ?
O13 Ti3 Ti2 75.92(8) . . ?
O13 Ti3 O15 90.26(11) . 2_556 ?
O13 Ti3 O17 90.29(12) . . ?
O15 Ti3 Ni2 41.89(7) 2_556 2_556 ?
O15 Ti3 Ti2 153.71(8) 2_556 . ?
O17 Ti3 Ni2 97.09(8) . 2_556 ?
O17 Ti3 Ti2 76.05(8) . . ?
O17 Ti3 O15 81.87(12) . 2_556 ?
Ti2 O1 Ni2 119.43(13) . . ?
Ti2 O1 Ti3 137.16(14) . 2_556 ?
Ti3 O1 Ni2 101.51(12) 2_556 . ?
Ti3 O5 Ti2 135.82(16) . . ?
C6 O7 Ti2 135.8(3) . . ?
C8 O9 Ti2 133.5(2) . . ?
C16 O10 Ti3 134.4(3) . . ?
C12 O11 Ti2 134.3(3) . . ?
C8 O13 Ti3 130.1(3) . . ?
Ni2 O15 Ti3 94.91(12) . 2_556 ?
C61 O15 Ni2 122.4(3) . . ?
C61 O15 Ti3 142.1(3) . 2_556 ?
C6 O17 Ti3 130.2(3) . . ?
C16 O19 Ni2 126.5(3) . 2_556 ?
C5 O20 Ti2 140.1(3) . . ?
C5 O21 Ni2 127.3(3) . . ?
C12 O27 Ni2 131.2(3) . . ?
C64 O28 Ni2 127.9(3) . . ?
C19 C2 C5 120.6(4) . . ?
C19 C2 C31 118.3(4) . . ?
C31 C2 C5 121.1(4) . . ?
O20 C5 C2 115.6(4) . . ?
O21 C5 O20 124.7(4) . . ?
O21 C5 C2 119.7(3) . . ?
O7 C6 O17 124.6(4) . . ?
O7 C6 C9 117.4(4) . . ?
O17 C6 C9 118.0(4) . . ?
O9 C8 O13 124.3(4) . . ?
O9 C8 C20 118.8(4) . . ?
O13 C8 C20 116.9(4) . . ?
C32 C9 C6 121.0(4) . . ?
C32 C9 C52 119.6(4) . . ?
C52 C9 C6 119.4(4) . . ?
O11 C12 C29 114.5(4) . . ?
O27 C12 O11 125.6(4) . . ?
O27 C12 C29 120.0(4) . . ?
O10 C16 C37 115.3(4) . . ?
O19 C16 O10 123.7(4) . . ?
O19 C16 C37 121.0(4) . . ?
C2 C19 H19 119.2 . . ?
C2 C19 C23 121.5(4) . . ?
C23 C19 H19 119.2 . . ?
C27 C20 C8 120.0(4) . . ?
C54 C20 C8 120.3(4) . . ?
C54 C20 C27 119.6(4) . . ?
C19 C23 H23 120.1 . . ?
C35 C23 C19 119.9(5) . . ?
C35 C23 H23 120.1 . . ?
C20 C27 H27 119.8 . . ?
C20 C27 C42 120.3(5) . . ?
C42 C27 H27 119.8 . . ?
C59 C29 C12 120.5(5) . . ?
C59 C29 C65 119.5(6) . . ?
C65 C29 C12 120.0(5) . . ?
C2 C31 H31 119.9 . . ?
C2 C31 C45 120.1(5) . . ?
C45 C31 H31 119.9 . . ?
C9 C32 H32 120.0 . . ?
C53 C32 C9 120.0(5) . . ?
C53 C32 H32 120.0 . . ?
C23 C35 H35 120.3 . . ?
C45 C35 C23 119.4(4) . . ?
C45 C35 H35 120.3 . . ?
C47 C37 C16 119.9(4) . . ?
C72 C37 C16 121.1(4) . . ?
C72 C37 C47 119.0(5) . . ?
C27 C42 H42 120.2 . . ?
C58 C42 C27 119.7(5) . . ?
C58 C42 H42 120.2 . . ?
C31 C45 H45 119.6 . . ?
C35 C45 C31 120.8(5) . . ?
C35 C45 H45 119.6 . . ?
C37 C47 H47 119.9 . . ?
C76 C47 C37 120.2(5) . . ?
C76 C47 H47 119.9 . . ?
C9 C52 H52 120.1 . . ?
C60 C52 C9 119.8(6) . . ?
C60 C52 H52 120.1 . . ?
C32 C53 H53 119.8 . . ?
C68 C53 C32 120.4(6) . . ?
C68 C53 H53 119.8 . . ?
C20 C54 H54 120.1 . . ?
C20 C54 C62 119.8(5) . . ?
C62 C54 H54 120.1 . . ?
C42 C58 H58 119.3 . . ?
C42 C58 C62 121.3(5) . . ?
C62 C58 H58 119.3 . . ?
C29 C59 H59 120.9 . . ?
C29 C59 C78 118.2(7) . . ?
C78 C59 H59 120.9 . . ?
C52 C60 H60 120.2 . . ?
C52 C60 C68 119.5(6) . . ?
C68 C60 H60 120.2 . . ?
O15 C61 C69 123.9(5) . . ?
O15 C61 C75 117.1(4) . . ?
C69 C61 C75 118.9(5) . . ?
C54 C62 H62 120.4 . . ?
C58 C62 C54 119.2(6) . . ?
C58 C62 H62 120.4 . . ?
O28 C64 C69 123.1(5) . . ?
O28 C64 C70 119.4(5) . . ?
C69 C64 C70 117.5(5) . . ?
C29 C65 H65 119.6 . . ?
C77 C65 C29 120.9(8) . . ?
C77 C65 H65 119.6 . . ?
C53 C68 C60 120.6(6) . . ?
C53 C68 H68 119.7 . . ?
C60 C68 H68 119.7 . . ?
C61 C69 C64 128.1(5) . . ?
C61 C69 H69 115.9 . . ?
C64 C69 H69 115.9 . . ?
C64 C70 H70A 109.5 . . ?
C64 C70 H70B 109.5 . . ?
C64 C70 H70C 109.5 . . ?
H70A C70 H70B 109.5 . . ?
H70A C70 H70C 109.5 . . ?
H70B C70 H70C 109.5 . . ?
C37 C72 H72 119.7 . . ?
C79 C72 C37 120.5(5) . . ?
C79 C72 H72 119.7 . . ?
C77 C74 H74 119.8 . . ?
C77 C74 C78 120.5(8) . . ?
C78 C74 H74 119.8 . . ?
C61 C75 H75A 109.5 . . ?
C61 C75 H75B 109.5 . . ?
C61 C75 H75C 109.5 . . ?
H75A C75 H75B 109.5 . . ?
H75A C75 H75C 109.5 . . ?
H75B C75 H75C 109.5 . . ?
C47 C76 H76 119.6 . . ?
C47 C76 C80 120.7(6) . . ?
C80 C76 H76 119.6 . . ?
C65 C77 H77 120.2 . . ?
C74 C77 C65 119.5(9) . . ?
C74 C77 H77 120.2 . . ?
C59 C78 H78 119.3 . . ?
C74 C78 C59 121.4(9) . . ?
C74 C78 H78 119.3 . . ?
C72 C79 H79 120.1 . . ?
C72 C79 C80 119.9(6) . . ?
C80 C79 H79 120.1 . . ?
C76 C80 C79 119.7(6) . . ?
C76 C80 H80 120.2 . . ?
C79 C80 H80 120.2 . . ?
N1 C81 C82 177.8(9) . . ?
C81 C82 H82A 109.5 . . ?
C81 C82 H82B 109.5 . . ?
C81 C82 H82C 109.5 . . ?
H82A C82 H82B 109.5 . . ?
H82A C82 H82C 109.5 . . ?
H82B C82 H82C 109.5 . . ?

loop_
_geom_bond_atom_site_label_1
_geom_bond_atom_site_label_2
_geom_bond_distance
_geom_bond_site_symmetry_2
_geom_bond_publ_flag
Ni1 Ti1 3.1002(8) 2_677 ?
Ni1 O3 2.070(3) . ?
Ni1 O4 2.048(3) . ?
Ni1 O14 2.078(3) 2_677 ?
Ni1 O16 2.071(3) . ?
Ni1 O22 1.977(3) . ?
Ni1 O24 2.005(3) . ?
Ti1 Ti4 3.3729(10) . ?
Ti1 O2 1.732(3) . ?
Ti1 O3 1.937(3) 2_677 ?
Ti1 O4 2.172(3) 2_677 ?
Ti1 O6 2.023(3) . ?
Ti1 O8 2.003(3) . ?
Ti1 O12 1.961(3) . ?
Ti4 O2 1.907(3) . ?
Ti4 O3 1.792(3) . ?
Ti4 O18 1.921(3) . ?
Ti4 O23 2.099(3) . ?
Ti4 O25 2.039(3) . ?
Ti4 O26 1.967(3) . ?
O4 C28 1.321(5) . ?
O6 C18 1.280(4) . ?
O8 C4 1.275(5) . ?
O12 C14 1.284(5) . ?
O14 C14 1.246(5) . ?
O16 C7 1.260(5) . ?
O18 C7 1.299(5) . ?
O22 C30 1.251(6) . ?
O23 C18 1.255(5) . ?
O24 C11 1.238(5) . ?
O25 C4 1.265(5) . ?
O26 C11 1.284(5) . ?
C1 C4 1.479(6) . ?
C1 C21 1.396(7) . ?
C1 C41 1.387(6) . ?
C3 C7 1.489(6) . ?
C3 C17 1.386(6) . ?
C3 C24 1.381(6) . ?
C10 C18 1.488(6) . ?
C10 C22 1.390(6) . ?
C10 C43 1.376(6) . ?
C11 C15 1.494(5) . ?
C13 C14 1.484(6) . ?
C13 C25 1.396(6) . ?
C13 C38 1.389(6) . ?
C15 C26 1.383(6) . ?
C15 C67 1.360(6) . ?
C17 H17 0.9500 . ?
C17 C39 1.391(6) . ?
C21 H21 0.9500 . ?
C21 C57 1.385(7) . ?
C22 H22 0.9500 . ?
C22 C33 1.383(7) . ?
C24 H24 0.9500 . ?
C24 C51 1.388(7) . ?
C25 H25 0.9500 . ?
C25 C44 1.363(7) . ?
C26 H26 0.9500 . ?
C26 C36 1.385(6) . ?
C28 C34 1.391(6) . ?
C28 C40 1.488(6) . ?
C30 C34 1.420(6) . ?
C30 C55 1.512(6) . ?
C33 H33 0.9500 . ?
C33 C66 1.377(8) . ?
C34 H34 0.9500 . ?
C36 H36 0.9500 . ?
C36 C46 1.370(7) . ?
C38 H38 0.9500 . ?
C38 C49 1.378(7) . ?
C39 H39 0.9500 . ?
C39 C48 1.378(7) . ?
C40 H40A 0.9800 . ?
C40 H40B 0.9800 . ?
C40 H40C 0.9800 . ?
C41 H41 0.9500 . ?
C41 C50 1.413(8) . ?
C43 H43 0.9500 . ?
C43 C71 1.392(7) . ?
C44 H44 0.9500 . ?
C44 C56 1.394(8) . ?
C46 H46 0.9500 . ?
C46 C73 1.344(8) . ?
C48 H48 0.9500 . ?
C48 C51 1.379(8) . ?
C49 H49 0.9500 . ?
C49 C56 1.381(8) . ?
C50 H50 0.9500 . ?
C50 C63 1.387(9) . ?
C51 H51 0.9500 . ?
C55 H55A 0.9800 . ?
C55 H55B 0.9800 . ?
C55 H55C 0.9800 . ?
C56 H56 0.9500 . ?
C57 H57 0.9500 . ?
C57 C63 1.363(9) . ?
C63 H63 0.9500 . ?
C66 H66 0.9500 . ?
C66 C71 1.380(8) . ?
C67 H67 0.9500 . ?
C67 C73 1.400(7) . ?
C71 H71 0.9500 . ?
C73 H73 0.9500 . ?
Ni2 Ti3 3.1012(8) 2_556 ?
Ni2 O1 2.076(3) . ?
Ni2 O15 2.078(3) . ?
Ni2 O19 2.059(3) 2_556 ?
Ni2 O21 2.033(3) . ?
Ni2 O27 2.081(3) . ?
Ni2 O28 1.983(3) . ?
Ti2 Ti3 3.3699(10) . ?
Ti2 O1 1.791(3) . ?
Ti2 O5 1.888(2) . ?
Ti2 O7 2.033(3) . ?
Ti2 O9 2.108(3) . ?
Ti2 O11 1.946(3) . ?
Ti2 O20 1.976(3) . ?
Ti3 O1 1.927(3) 2_556 ?
Ti3 O5 1.749(3) . ?
Ti3 O10 1.944(3) . ?
Ti3 O13 2.015(3) . ?
Ti3 O15 2.131(3) 2_556 ?
Ti3 O17 2.024(3) . ?
O7 C6 1.264(5) . ?
O9 C8 1.256(5) . ?
O10 C16 1.294(5) . ?
O11 C12 1.288(5) . ?
O13 C8 1.281(5) . ?
O15 C61 1.314(6) . ?
O17 C6 1.265(5) . ?
O19 C16 1.247(5) . ?
O20 C5 1.279(5) . ?
O21 C5 1.237(5) . ?
O27 C12 1.242(5) . ?
O28 C64 1.247(6) . ?
C2 C5 1.493(5) . ?
C2 C19 1.369(6) . ?
C2 C31 1.383(6) . ?
C6 C9 1.491(6) . ?
C8 C20 1.491(6) . ?
C9 C32 1.388(6) . ?
C9 C52 1.393(7) . ?
C12 C29 1.501(7) . ?
C16 C37 1.470(7) . ?
C19 H19 0.9500 . ?
C19 C23 1.383(6) . ?
C20 C27 1.385(6) . ?
C20 C54 1.385(7) . ?
C23 H23 0.9500 . ?
C23 C35 1.368(6) . ?
C27 H27 0.9500 . ?
C27 C42 1.398(7) . ?
C29 C59 1.382(8) . ?
C29 C65 1.388(8) . ?
C31 H31 0.9500 . ?
C31 C45 1.387(6) . ?
C32 H32 0.9500 . ?
C32 C53 1.381(7) . ?
C35 H35 0.9500 . ?
C35 C45 1.367(7) . ?
C37 C47 1.403(6) . ?
C37 C72 1.381(7) . ?
C42 H42 0.9500 . ?
C42 C58 1.356(8) . ?
C45 H45 0.9500 . ?
C47 H47 0.9500 . ?
C47 C76 1.351(8) . ?
C52 H52 0.9500 . ?
C52 C60 1.381(8) . ?
C53 H53 0.9500 . ?
C53 C68 1.356(9) . ?
C54 H54 0.9500 . ?
C54 C62 1.405(7) . ?
C58 H58 0.9500 . ?
C58 C62 1.384(8) . ?
C59 H59 0.9500 . ?
C59 C78 1.402(9) . ?
C60 H60 0.9500 . ?
C60 C68 1.395(9) . ?
C61 C69 1.381(7) . ?
C61 C75 1.482(7) . ?
C62 H62 0.9500 . ?
C64 C69 1.446(8) . ?
C64 C70 1.503(7) . ?
C65 H65 0.9500 . ?
C65 C77 1.387(10) . ?
C68 H68 0.9500 . ?
C69 H69 0.9500 . ?
C70 H70A 0.9800 . ?
C70 H70B 0.9800 . ?
C70 H70C 0.9800 . ?
C72 H72 0.9500 . ?
C72 C79 1.370(9) . ?
C74 H74 0.9500 . ?
C74 C77 1.352(13) . ?
C74 C78 1.364(13) . ?
C75 H75A 0.9800 . ?
C75 H75B 0.9800 . ?
C75 H75C 0.9800 . ?
C76 H76 0.9500 . ?
C76 C80 1.380(9) . ?
C77 H77 0.9500 . ?
C78 H78 0.9500 . ?
C79 H79 0.9500 . ?
C79 C80 1.387(9) . ?
C80 H80 0.9500 . ?
N1 C81 1.132(9) . ?
C81 C82 1.403(11) . ?
C82 H82A 0.9800 . ?
C82 H82B 0.9800 . ?
C82 H82C 0.9800 . ?

loop_
_geom_torsion_atom_site_label_1
_geom_torsion_atom_site_label_2
_geom_torsion_atom_site_label_3
_geom_torsion_atom_site_label_4
_geom_torsion
_geom_torsion_site_symmetry_1
_geom_torsion_site_symmetry_2
_geom_torsion_site_symmetry_3
_geom_torsion_site_symmetry_4
_geom_torsion_publ_flag
Ni1 Ti1 O2 Ti4 141.52(15) 2_677 . . . ?
Ni1 O4 C28 C34 -13.9(6) . . . . ?
Ni1 O4 C28 C40 166.8(3) . . . . ?
Ni1 O14 C14 O12 15.7(6) 2_677 . . . ?
Ni1 O14 C14 C13 -163.4(3) 2_677 . . . ?
Ni1 O16 C7 O18 -14.2(6) . . . . ?
Ni1 O16 C7 C3 165.4(3) . . . . ?
Ni1 O22 C30 C34 18.0(7) . . . . ?
Ni1 O22 C30 C55 -162.0(4) . . . . ?
Ni1 O24 C11 O26 10.7(7) . . . . ?
Ni1 O24 C11 C15 -168.2(3) . . . . ?
Ti1 Ti4 O3 Ni1 -168.89(11) . . . . ?
Ti1 Ti4 O3 Ti1 -7.0(3) . . . 2_677 ?
Ti1 O4 C28 C34 -173.2(3) 2_677 . . . ?
Ti1 O4 C28 C40 7.4(7) 2_677 . . . ?
Ti1 O6 C18 O23 14.3(6) . . . . ?
Ti1 O6 C18 C10 -166.6(3) . . . . ?
Ti1 O8 C4 O25 -4.4(6) . . . . ?
Ti1 O8 C4 C1 178.1(3) . . . . ?
Ti1 O12 C14 O14 -19.7(7) . . . . ?
Ti1 O12 C14 C13 159.4(3) . . . . ?
Ti4 O18 C7 O16 23.5(6) . . . . ?
Ti4 O18 C7 C3 -156.1(3) . . . . ?
Ti4 O23 C18 O6 -5.3(7) . . . . ?
Ti4 O23 C18 C10 175.7(3) . . . . ?
Ti4 O25 C4 O8 10.4(7) . . . . ?
Ti4 O25 C4 C1 -172.1(3) . . . . ?
Ti4 O26 C11 O24 -3.7(7) . . . . ?
Ti4 O26 C11 C15 175.2(3) . . . . ?
O2 Ti4 O3 Ni1 -151.12(15) . . . . ?
O2 Ti4 O3 Ti1 10.8(2) . . . 2_677 ?
O3 Ti1 O2 Ti4 132.2(2) 2_677 . . . ?
O4 C28 C34 C30 -0.4(8) . . . . ?
O6 Ti1 O2 Ti4 -50.5(2) . . . . ?
O8 Ti1 O2 Ti4 39.5(2) . . . . ?
O12 Ti1 O2 Ti4 -137.9(2) . . . . ?
O18 Ti4 O3 Ni1 -56.20(16) . . . . ?
O18 Ti4 O3 Ti1 105.7(2) . . . 2_677 ?
O22 C30 C34 C28 -1.2(8) . . . . ?
O24 C11 C15 C26 -172.2(4) . . . . ?
O24 C11 C15 C67 8.2(7) . . . . ?
O25 Ti4 O3 Ni1 120.65(15) . . . . ?
O25 Ti4 O3 Ti1 -77.4(2) . . . 2_677 ?
O26 Ti4 O3 Ni1 36.67(18) . . . . ?
O26 Ti4 O3 Ti1 -161.4(2) . . . 2_677 ?
O26 C11 C15 C26 8.8(6) . . . . ?
O26 C11 C15 C67 -170.8(5) . . . . ?
C1 C21 C57 C63 3.4(8) . . . . ?
C1 C41 C50 C63 3.4(8) . . . . ?
C3 C17 C39 C48 1.8(7) . . . . ?
C3 C24 C51 C48 0.6(8) . . . . ?
C4 C1 C21 C57 176.1(4) . . . . ?
C4 C1 C41 C50 -179.5(4) . . . . ?
C7 C3 C17 C39 -177.0(4) . . . . ?
C7 C3 C24 C51 175.8(4) . . . . ?
C10 C22 C33 C66 -2.2(7) . . . . ?
C10 C43 C71 C66 -1.2(10) . . . . ?
C11 C15 C26 C36 -179.9(4) . . . . ?
C11 C15 C67 C73 -179.5(6) . . . . ?
C13 C25 C44 C56 0.5(9) . . . . ?
C13 C38 C49 C56 0.0(9) . . . . ?
C14 C13 C25 C44 -178.1(5) . . . . ?
C14 C13 C38 C49 177.8(5) . . . . ?
C15 C26 C36 C46 -0.2(7) . . . . ?
C15 C67 C73 C46 -1.2(12) . . . . ?
C17 C3 C7 O16 19.2(6) . . . . ?
C17 C3 C7 O18 -161.2(4) . . . . ?
C17 C3 C24 C51 -0.9(7) . . . . ?
C17 C39 C48 C51 -2.1(8) . . . . ?
C18 C10 C22 C33 176.4(4) . . . . ?
C18 C10 C43 C71 -174.7(5) . . . . ?
C21 C1 C4 O8 14.1(6) . . . . ?
C21 C1 C4 O25 -163.6(4) . . . . ?
C21 C1 C41 C50 0.0(7) . . . . ?
C21 C57 C63 C50 0.1(9) . . . . ?
C22 C10 C18 O6 174.6(4) . . . . ?
C22 C10 C18 O23 -6.2(6) . . . . ?
C22 C10 C43 C71 0.4(8) . . . . ?
C22 C33 C66 C71 1.4(9) . . . . ?
C24 C3 C7 O16 -157.6(4) . . . . ?
C24 C3 C7 O18 22.0(6) . . . . ?
C24 C3 C17 C39 -0.2(7) . . . . ?
C25 C13 C14 O12 1.4(6) . . . . ?
C25 C13 C14 O14 -179.4(4) . . . . ?
C25 C13 C38 C49 -0.3(8) . . . . ?
C25 C44 C56 C49 -0.7(10) . . . . ?
C26 C15 C67 C73 0.9(9) . . . . ?
C26 C36 C46 C73 -0.1(9) . . . . ?
C33 C66 C71 C43 0.3(10) . . . . ?
C36 C46 C73 C67 0.8(11) . . . . ?
C38 C13 C14 O12 -176.6(4) . . . . ?
C38 C13 C14 O14 2.6(7) . . . . ?
C38 C13 C25 C44 0.0(8) . . . . ?
C38 C49 C56 C44 0.5(10) . . . . ?
C39 C48 C51 C24 1.0(8) . . . . ?
C40 C28 C34 C30 178.9(5) . . . . ?
C41 C1 C4 O8 -166.4(4) . . . . ?
C41 C1 C4 O25 15.9(6) . . . . ?
C41 C1 C21 C57 -3.4(7) . . . . ?
C41 C50 C63 C57 -3.5(9) . . . . ?
C43 C10 C18 O6 -10.3(6) . . . . ?
C43 C10 C18 O23 168.8(4) . . . . ?
C43 C10 C22 C33 1.3(7) . . . . ?
C55 C30 C34 C28 178.7(5) . . . . ?
C67 C15 C26 C36 -0.2(7) . . . . ?
Ni2 Ti3 O5 Ti2 145.48(13) 2_556 . . . ?
Ni2 O15 C61 C69 -15.7(8) . . . . ?
Ni2 O15 C61 C75 167.1(5) . . . . ?
Ni2 O19 C16 O10 6.4(6) 2_556 . . . ?
Ni2 O19 C16 C37 -174.8(3) 2_556 . . . ?
Ni2 O21 C5 O20 9.2(6) . . . . ?
Ni2 O21 C5 C2 -171.2(3) . . . . ?
Ni2 O27 C12 O11 -8.1(6) . . . . ?
Ni2 O27 C12 C29 171.9(3) . . . . ?
Ni2 O28 C64 C69 5.6(9) . . . . ?
Ni2 O28 C64 C70 -174.9(5) . . . . ?
Ti2 O7 C6 O17 20.3(6) . . . . ?
Ti2 O7 C6 C9 -160.5(3) . . . . ?
Ti2 O9 C8 O13 -16.1(7) . . . . ?
Ti2 O9 C8 C20 163.8(3) . . . . ?
Ti2 O11 C12 O27 10.2(6) . . . . ?
Ti2 O11 C12 C29 -169.7(3) . . . . ?
Ti2 O20 C5 O21 -4.5(7) . . . . ?
Ti2 O20 C5 C2 175.9(3) . . . . ?
Ti3 Ti2 O1 Ni2 -171.09(11) . . . . ?
Ti3 Ti2 O1 Ti3 -10.1(3) . . . 2_556 ?
Ti3 O10 C16 O19 -9.0(7) . . . . ?
Ti3 O10 C16 C37 172.1(3) . . . . ?
Ti3 O13 C8 O9 28.2(6) . . . . ?
Ti3 O13 C8 C20 -151.6(3) . . . . ?
Ti3 O15 C61 C69 176.1(4) 2_556 . . . ?
Ti3 O15 C61 C75 -1.2(9) 2_556 . . . ?
Ti3 O17 C6 O7 -8.5(6) . . . . ?
Ti3 O17 C6 C9 172.3(3) . . . . ?
O1 Ti2 O5 Ti3 -125.0(2) . . . . ?
O1 Ti3 O5 Ti2 133.8(2) 2_556 . . . ?
O5 Ti2 O1 Ni2 -152.94(15) . . . . ?
O5 Ti2 O1 Ti3 8.0(2) . . . 2_556 ?
O7 Ti2 O1 Ni2 118.35(16) . . . . ?
O7 Ti2 O1 Ti3 -80.7(2) . . . 2_556 ?
O7 Ti2 O5 Ti3 -34.5(2) . . . . ?
O7 C6 C9 C32 -166.3(4) . . . . ?
O7 C6 C9 C52 15.7(6) . . . . ?
O9 Ti2 O5 Ti3 54.6(2) . . . . ?
O9 C8 C20 C27 17.2(7) . . . . ?
O9 C8 C20 C54 -160.2(5) . . . . ?
O10 Ti3 O5 Ti2 -135.9(2) . . . . ?
O10 C16 C37 C47 -179.0(5) . . . . ?
O10 C16 C37 C72 -0.1(9) . . . . ?
O11 Ti2 O1 Ni2 -56.87(16) . . . . ?
O11 Ti2 O1 Ti3 104.1(2) . . . 2_556 ?
O11 Ti2 O5 Ti3 141.9(2) . . . . ?
O11 C12 C29 C59 25.9(6) . . . . ?
O11 C12 C29 C65 -154.5(4) . . . . ?
O13 Ti3 O5 Ti2 -49.6(2) . . . . ?
O13 C8 C20 C27 -163.0(4) . . . . ?
O13 C8 C20 C54 19.6(7) . . . . ?
O15 C61 C69 C64 -2.0(11) . . . . ?
O17 Ti3 O5 Ti2 40.7(2) . . . . ?
O17 C6 C9 C32 13.0(6) . . . . ?
O17 C6 C9 C52 -165.0(5) . . . . ?
O19 C16 C37 C47 2.0(8) . . . . ?
O19 C16 C37 C72 -179.0(6) . . . . ?
O20 Ti2 O1 Ni2 34.77(17) . . . . ?
O20 Ti2 O1 Ti3 -164.3(2) . . . 2_556 ?
O20 Ti2 O5 Ti3 24.8(6) . . . . ?
O27 C12 C29 C59 -154.0(5) . . . . ?
O27 C12 C29 C65 25.5(7) . . . . ?
O28 C64 C69 C61 8.4(12) . . . . ?
C2 C19 C23 C35 -0.8(7) . . . . ?
C2 C31 C45 C35 -0.2(9) . . . . ?
C5 C2 C19 C23 -179.2(4) . . . . ?
C5 C2 C31 C45 179.8(5) . . . . ?
C6 C9 C32 C53 179.9(5) . . . . ?
C6 C9 C52 C60 178.8(6) . . . . ?
C8 C20 C27 C42 -179.9(4) . . . . ?
C8 C20 C54 C62 177.4(5) . . . . ?
C9 C32 C53 C68 1.8(9) . . . . ?
C9 C52 C60 C68 0.9(11) . . . . ?
C12 C29 C59 C78 177.8(5) . . . . ?
C12 C29 C65 C77 -179.7(6) . . . . ?
C16 C37 C47 C76 177.7(7) . . . . ?
C16 C37 C72 C79 -179.2(9) . . . . ?
C19 C2 C5 O20 -3.7(6) . . . . ?
C19 C2 C5 O21 176.6(4) . . . . ?
C19 C2 C31 C45 -1.1(7) . . . . ?
C19 C23 C35 C45 -0.6(7) . . . . ?
C20 C27 C42 C58 2.4(8) . . . . ?
C20 C54 C62 C58 2.5(11) . . . . ?
C23 C35 C45 C31 1.1(8) . . . . ?
C27 C20 C54 C62 0.0(9) . . . . ?
C27 C42 C58 C62 0.1(10) . . . . ?
C29 C59 C78 C74 2.3(11) . . . . ?
C29 C65 C77 C74 1.7(12) . . . . ?
C31 C2 C5 O20 175.4(4) . . . . ?
C31 C2 C5 O21 -4.2(6) . . . . ?
C31 C2 C19 C23 1.6(7) . . . . ?
C32 C9 C52 C60 0.7(9) . . . . ?
C32 C53 C68 C60 -0.2(11) . . . . ?
C37 C47 C76 C80 1.1(15) . . . . ?
C37 C72 C79 C80 1.9(18) . . . . ?
C42 C58 C62 C54 -2.6(11) . . . . ?
C47 C37 C72 C79 -0.2(14) . . . . ?
C47 C76 C80 C79 1(2) . . . . ?
C52 C9 C32 C53 -2.1(8) . . . . ?
C52 C60 C68 C53 -1.2(12) . . . . ?
C54 C20 C27 C42 -2.5(8) . . . . ?
C59 C29 C65 C77 -0.2(9) . . . . ?
C65 C29 C59 C78 -1.8(8) . . . . ?
C70 C64 C69 C61 -171.1(7) . . . . ?
C72 C37 C47 C76 -1.3(11) . . . . ?
C72 C79 C80 C76 -2(2) . . . . ?
C75 C61 C69 C64 175.2(7) . . . . ?
C77 C74 C78 C59 -0.8(14) . . . . ?
C78 C74 C77 C65 -1.2(14) . . . . ?
